data_1515762
loop_
_publ_author_name
'Scales, Emma'
'Sorace, Lorenzo'
'Dei, Andrea'
'Caneschi, Andrea'
'Muryn, Christopher A.'
'Collison, David'
'McInnes, Eric J. L.'

_publ_section_title
;
 Low-valent vanadium catecholate clusters
;
_journal_issue 2
_journal_name_full 'Chemical Science'
_journal_page_first 221
_journal_paper_doi 10.1039/c0sc00142b
_journal_volume 1
_journal_year 2010
_chemical_formula_sum 'C98 H124 O24 V6'
_chemical_formula_weight 1991.61
_chemical_name_systematic
;
?
;
_space_group_IT_number 14
_symmetry_cell_setting monoclinic
_symmetry_space_group_name_Hall '-P 2yn'
_symmetry_space_group_name_H-M 'P 1 21/n 1'
_atom_sites_solution_hydrogens geom
_atom_sites_solution_primary direct
_atom_sites_solution_secondary difmap
_audit_creation_method SHELXL-97
_cell_angle_alpha 90.00
_cell_angle_beta 100.286(9)
_cell_angle_gamma 90.00
_cell_formula_units_Z 2
_cell_length_a 11.486(4)
_cell_length_b 28.417(11)
_cell_length_c 14.966(5)
_cell_measurement_reflns_used 9960
_cell_measurement_temperature 100(2)
_cell_measurement_theta_max 46.520
_cell_measurement_theta_min 4.918
_cell_volume 4806(3)
_computing_cell_refinement 'Bruker SMART'
_computing_data_collection 'Bruker SMART'
_computing_data_reduction 'Bruker SAINT'
_computing_molecular_graphics 'Bruker SHELXTL'
_computing_publication_material 'Bruker SHELXTL'
_computing_structure_refinement 'SHELXL-97 (Sheldrick, 1997)'
_computing_structure_solution 'SHELXS-97 (Sheldrick, 1990)'
_diffrn_ambient_temperature 100(2)
_diffrn_measured_fraction_theta_full 0.794
_diffrn_measured_fraction_theta_max 0.794
_diffrn_measurement_device_type 'CCD area detector'
_diffrn_measurement_method 'phi and omega scans'
_diffrn_radiation_monochromator graphite
_diffrn_radiation_source 'fine-focus sealed tube'
_diffrn_radiation_type MoK\a
_diffrn_radiation_wavelength 0.71073
_diffrn_reflns_av_R_equivalents 0.1527
_diffrn_reflns_av_sigmaI/netI 0.2416
_diffrn_reflns_limit_h_max 12
_diffrn_reflns_limit_h_min -12
_diffrn_reflns_limit_k_max 31
_diffrn_reflns_limit_k_min -8
_diffrn_reflns_limit_l_max 13
_diffrn_reflns_limit_l_min -13
_diffrn_reflns_number 10297
_diffrn_reflns_theta_full 23.33
_diffrn_reflns_theta_max 23.33
_diffrn_reflns_theta_min 3.50
_exptl_absorpt_coefficient_mu 0.632
_exptl_absorpt_correction_T_max 0.9571
_exptl_absorpt_correction_T_min 0.7148
_exptl_absorpt_correction_type multi-scan
_exptl_absorpt_process_details SADABS
_exptl_crystal_colour needle
_exptl_crystal_density_diffrn 1.362
_exptl_crystal_density_method 'not measured'
_exptl_crystal_description blue/black
_exptl_crystal_F_000 2042
_exptl_crystal_size_max 0.57
_exptl_crystal_size_mid 0.09
_exptl_crystal_size_min 0.07
_refine_diff_density_max 0.639
_refine_diff_density_min -0.713
_refine_diff_density_rms 0.093
_refine_ls_extinction_coef 0.0020(4)
_refine_ls_extinction_method none
_refine_ls_goodness_of_fit_ref 0.836
_refine_ls_hydrogen_treatment constr
_refine_ls_matrix_type full
_refine_ls_number_parameters 573
_refine_ls_number_reflns 5527
_refine_ls_number_restraints 459
_refine_ls_restrained_S_all 0.809
_refine_ls_R_factor_all 0.1574
_refine_ls_R_factor_gt 0.0778
_refine_ls_shift/su_max 0.001
_refine_ls_shift/su_mean 0.000
_refine_ls_structure_factor_coef Fsqd
_refine_ls_weighting_details 'calc w=1/[\s^2^(Fo^2^)+(0.0681P)^2^+0.0000P] where P=(Fo^2^+2Fc^2^)/3'
_refine_ls_weighting_scheme calc
_refine_ls_wR_factor_gt 0.1614
_refine_ls_wR_factor_ref 0.1873
_reflns_number_gt 2521
_reflns_number_total 5527
_reflns_threshold_expression >2sigma(I)
_cod_data_source_file c0sc00142b.txt
_cod_data_source_block test2
_cod_original_sg_symbol_H-M P21/n
_cod_database_code 1515762

loop_
_symmetry_equiv_pos_as_xyz
'x, y, z'
'-x+1/2, y+1/2, -z+1/2'
'-x, -y, -z'
'x-1/2, -y-1/2, z-1/2'

loop_
_atom_site_label
_atom_site_type_symbol
_atom_site_fract_x
_atom_site_fract_y
_atom_site_fract_z
_atom_site_U_iso_or_equiv
_atom_site_adp_type
_atom_site_occupancy
_atom_site_symmetry_multiplicity
_atom_site_calc_flag
_atom_site_refinement_flags
V1 V 0.47607(13) 1.04736(5) 0.45542(12) 0.0275(5) Uani 1 1 d .
V2 V 0.42111(13) 0.95890(5) 0.33543(12) 0.0284(5) Uani 1 1 d .
V3 V 0.30720(13) 1.02245(5) 0.62863(12) 0.0291(5) Uani 1 1 d .
O1 O 0.4496(4) 1.01332(18) 0.5712(4) 0.0256(17) Uani 1 1 d .
O2 O 0.3907(5) 1.10651(19) 0.4784(5) 0.0341(10) Uani 1 1 d U
O9 O 0.2519(5) 1.0820(2) 0.5593(4) 0.0338(10) Uani 1 1 d U
O3 O 0.3403(5) 1.0177(2) 0.3734(4) 0.0326(9) Uani 1 1 d U
O4 O 0.5213(5) 1.07784(19) 0.3461(4) 0.0271(16) Uiso 1 1 d .
O5 O 0.6051(4) 1.07193(19) 0.5471(4) 0.0259(14) Uani 1 1 d U
O6 O 0.3322(5) 0.9055(2) 0.2892(4) 0.0349(10) Uani 1 1 d U
O7 O 0.5647(5) 0.9391(2) 0.2942(5) 0.0343(15) Uani 1 1 d U
O8 O 0.3716(5) 0.9864(2) 0.2220(4) 0.0334(9) Uani 1 1 d U
O10 O 0.2066(5) 0.9808(2) 0.5461(4) 0.0323(11) Uani 1 1 d U
O11 O 0.1753(5) 1.0339(2) 0.6948(4) 0.0331(11) Uani 1 1 d U
O12 O 0.3547(5) 0.96822(19) 0.7151(4) 0.0295(11) Uani 1 1 d U
C1 C 0.6568(7) 1.1160(3) 0.5596(7) 0.0260(15) Uani 1 1 d U
C2 C 0.3088(8) 0.8721(3) 0.3518(7) 0.0354(9) Uani 1 1 d U
C3 C 0.2515(8) 0.8292(3) 0.3248(7) 0.0363(9) Uani 1 1 d U
C4 C 0.2348(8) 0.8008(3) 0.3987(7) 0.0367(9) Uani 1 1 d U
H4 H 0.1946 0.7718 0.3846 0.055 Uiso 1 1 calc R
C5 C 0.2708(8) 0.8111(3) 0.4885(7) 0.0371(9) Uani 1 1 d U
C6 C 0.3278(8) 0.8548(3) 0.5107(7) 0.0368(10) Uani 1 1 d U
H6 H 0.3546 0.8638 0.5721 0.055 Uiso 1 1 calc R
C7 C 0.2106(8) 0.8165(3) 0.2260(7) 0.0374(9) Uani 1 1 d U
C8 C 0.3185(8) 0.8124(3) 0.1789(7) 0.0383(12) Uani 1 1 d U
H8A H 0.3587 0.8429 0.1808 0.057 Uiso 1 1 calc R
H8B H 0.2925 0.8029 0.1155 0.057 Uiso 1 1 calc R
H8C H 0.3732 0.7888 0.2103 0.057 Uiso 1 1 calc R
C9 C 0.1246(8) 0.8528(3) 0.1775(7) 0.0391(12) Uani 1 1 d U
H9A H 0.0558 0.8551 0.2076 0.059 Uiso 1 1 calc R
H9B H 0.0987 0.8433 0.1141 0.059 Uiso 1 1 calc R
H9C H 0.1639 0.8835 0.1794 0.059 Uiso 1 1 calc R
C10 C 0.1463(8) 0.7684(3) 0.2163(7) 0.0387(12) Uani 1 1 d U
H10A H 0.1982 0.7443 0.2489 0.058 Uiso 1 1 calc R
H10B H 0.1262 0.7600 0.1519 0.058 Uiso 1 1 calc R
H10C H 0.0737 0.7706 0.2419 0.058 Uiso 1 1 calc R
C11 C 0.2484(8) 0.7758(3) 0.5650(7) 0.0381(9) Uani 1 1 d U
C12 C 0.3221(8) 0.7316(3) 0.5579(7) 0.0400(12) Uani 1 1 d U
H12A H 0.3100 0.7091 0.6051 0.060 Uiso 1 1 calc R
H12B H 0.4060 0.7401 0.5661 0.060 Uiso 1 1 calc R
H12C H 0.2975 0.7172 0.4980 0.060 Uiso 1 1 calc R
C13 C 0.2912(8) 0.7963(3) 0.6598(6) 0.0391(12) Uani 1 1 d U
H13A H 0.2573 0.8278 0.6633 0.059 Uiso 1 1 calc R
H13B H 0.3777 0.7985 0.6712 0.059 Uiso 1 1 calc R
H13C H 0.2658 0.7759 0.7054 0.059 Uiso 1 1 calc R
C14 C 0.1213(8) 0.7646(3) 0.5542(7) 0.0389(12) Uani 1 1 d U
H14A H 0.0947 0.7499 0.4948 0.058 Uiso 1 1 calc R
H14B H 0.0765 0.7937 0.5583 0.058 Uiso 1 1 calc R
H14C H 0.1082 0.7429 0.6023 0.058 Uiso 1 1 calc R
C15 C 0.2759(8) 1.0405(3) 0.2994(7) 0.0337(8) Uani 1 1 d U
C16 C 0.2924(8) 1.0227(3) 0.2143(7) 0.0339(8) Uani 1 1 d U
C17 C 0.2340(8) 1.0412(3) 0.1325(7) 0.0350(8) Uani 1 1 d U
C18 C 0.1580(8) 1.0796(3) 0.1409(7) 0.0353(8) Uani 1 1 d U
H18 H 0.1135 1.0927 0.0870 0.053 Uiso 1 1 calc R
C19 C 0.1450(8) 1.0994(3) 0.2243(7) 0.0356(8) Uani 1 1 d U
C20 C 0.2046(7) 1.0785(3) 0.3031(7) 0.0346(8) Uani 1 1 d U
H20 H 0.1955 1.0908 0.3604 0.052 Uiso 1 1 calc R
C21 C 0.2481(8) 1.0207(3) 0.0406(7) 0.0359(9) Uani 1 1 d U
C22 C 0.3731(7) 1.0188(3) 0.0303(7) 0.0361(11) Uani 1 1 d U
H22A H 0.4061 1.0507 0.0344 0.054 Uiso 1 1 calc R
H22B H 0.3789 1.0052 -0.0289 0.054 Uiso 1 1 calc R
H22C H 0.4176 0.9993 0.0787 0.054 Uiso 1 1 calc R
C23 C 0.1913(8) 0.9708(3) 0.0363(7) 0.0369(12) Uani 1 1 d U
H23A H 0.1717 0.9605 -0.0272 0.055 Uiso 1 1 calc R
H23B H 0.1192 0.9718 0.0626 0.055 Uiso 1 1 calc R
H23C H 0.2475 0.9486 0.0706 0.055 Uiso 1 1 calc R
C24 C 0.1780(8) 1.0494(3) -0.0389(6) 0.0385(12) Uani 1 1 d U
H24A H 0.2042 1.0822 -0.0340 0.058 Uiso 1 1 calc R
H24B H 0.0933 1.0478 -0.0366 0.058 Uiso 1 1 calc R
H24C H 0.1919 1.0362 -0.0966 0.058 Uiso 1 1 calc R
C25 C 0.0602(8) 1.1416(3) 0.2251(7) 0.0367(9) Uani 1 1 d U
C26 C 0.0745(8) 1.1645(3) 0.3178(7) 0.0380(12) Uani 1 1 d U
H26A H 0.0304 1.1942 0.3130 0.057 Uiso 1 1 calc R
H26B H 0.1585 1.1707 0.3405 0.057 Uiso 1 1 calc R
H26C H 0.0437 1.1434 0.3599 0.057 Uiso 1 1 calc R
C27 C 0.0925(8) 1.1790(3) 0.1590(7) 0.0381(12) Uani 1 1 d U
H27A H 0.0796 1.1661 0.0973 0.057 Uiso 1 1 calc R
H27B H 0.1759 1.1878 0.1772 0.057 Uiso 1 1 calc R
H27C H 0.0427 1.2069 0.1606 0.057 Uiso 1 1 calc R
C28 C -0.0636(7) 1.1269(3) 0.1931(7) 0.0379(12) Uani 1 1 d U
H28A H -0.0703 1.1116 0.1337 0.057 Uiso 1 1 calc R
H28B H -0.1153 1.1546 0.1877 0.057 Uiso 1 1 calc R
H28C H -0.0875 1.1048 0.2367 0.057 Uiso 1 1 calc R
C29 C 0.3146(8) 1.1134(3) 0.5242(7) 0.0344(9) Uani 1 1 d U
C30 C 0.2820(8) 1.1642(3) 0.5462(7) 0.0354(9) Uani 1 1 d U
C31 C 0.1891(8) 1.1739(3) 0.5876(7) 0.0359(10) Uani 1 1 d U
H31 H 0.1402 1.1491 0.6020 0.054 Uiso 1 1 calc R
C32 C 0.1652(8) 1.2202(3) 0.6090(7) 0.0367(10) Uani 1 1 d U
H32 H 0.0992 1.2277 0.6367 0.055 Uiso 1 1 calc R
C33 C 0.2409(8) 1.2551(3) 0.5886(7) 0.0370(10) Uani 1 1 d U
H33 H 0.2265 1.2868 0.6036 0.056 Uiso 1 1 calc R
C34 C 0.3322(8) 1.2458(3) 0.5489(7) 0.0368(10) Uani 1 1 d U
H34 H 0.3816 1.2710 0.5367 0.055 Uiso 1 1 calc R
C35 C 0.3581(8) 1.1999(3) 0.5245(7) 0.0362(10) Uani 1 1 d U
H35 H 0.4229 1.1931 0.4950 0.054 Uiso 1 1 calc R
C36 C 0.4239(8) 0.9341(3) 0.7176(7) 0.0294(10) Uani 1 1 d U
C37 C 0.4423(8) 0.9035(3) 0.8008(7) 0.0298(10) Uani 1 1 d U
C38 C 0.5338(8) 0.8711(3) 0.8141(7) 0.0303(10) Uani 1 1 d U
H38 H 0.5838 0.8672 0.7705 0.045 Uiso 1 1 calc R
C39 C 0.5503(8) 0.8442(3) 0.8933(7) 0.0306(10) Uani 1 1 d U
H39 H 0.6133 0.8221 0.9036 0.046 Uiso 1 1 calc R
C40 C 0.4789(8) 0.8487(3) 0.9564(7) 0.0306(10) Uani 1 1 d U
H40 H 0.4924 0.8299 1.0098 0.046 Uiso 1 1 calc R
C41 C 0.3876(8) 0.8804(3) 0.9424(7) 0.0304(10) Uani 1 1 d U
H41 H 0.3374 0.8836 0.9862 0.046 Uiso 1 1 calc R
C42 C 0.3683(8) 0.9077(3) 0.8650(7) 0.0301(10) Uani 1 1 d U
H42 H 0.3045 0.9294 0.8553 0.045 Uiso 1 1 calc R
C43 C 0.1105(8) 0.9612(3) 0.5559(7) 0.0328(10) Uani 1 1 d U
C44 C 0.0454(8) 0.9747(3) 0.6228(7) 0.0333(10) Uani 1 1 d U
H44 H -0.0255 0.9580 0.6256 0.050 Uiso 1 1 calc R
C45 C 0.0775(8) 1.0111(3) 0.6854(7) 0.0335(10) Uani 1 1 d U
C46 C 0.0669(7) 0.9228(3) 0.4916(7) 0.0338(13) Uani 1 1 d U
H46A H 0.0900 0.9291 0.4328 0.051 Uiso 1 1 calc R
H46B H -0.0195 0.9210 0.4838 0.051 Uiso 1 1 calc R
H46C H 0.1014 0.8928 0.5158 0.051 Uiso 1 1 calc R
C47 C -0.0056(7) 1.0250(3) 0.7479(7) 0.0351(13) Uani 1 1 d U
H47A H 0.0137 1.0568 0.7711 0.053 Uiso 1 1 calc R
H47B H 0.0024 1.0028 0.7988 0.053 Uiso 1 1 calc R
H47C H -0.0872 1.0243 0.7145 0.053 Uiso 1 1 calc R
C48 C 0.5647(8) 0.9229(3) 0.2024(7) 0.0349(15) Uani 1 1 d U
H48A H 0.5975 0.9476 0.1674 0.052 Uiso 1 1 calc R
H48B H 0.4827 0.9161 0.1718 0.052 Uiso 1 1 calc R
C49 C 0.6398(8) 0.8785(3) 0.2060(7) 0.0365(16) Uani 1 1 d U
H49A H 0.7184 0.8846 0.2418 0.055 Uiso 1 1 calc R
H49B H 0.6475 0.8693 0.1442 0.055 Uiso 1 1 calc R
H49C H 0.6017 0.8530 0.2343 0.055 Uiso 1 1 calc R

loop_
_atom_site_aniso_label
_atom_site_aniso_U_11
_atom_site_aniso_U_22
_atom_site_aniso_U_33
_atom_site_aniso_U_23
_atom_site_aniso_U_13
_atom_site_aniso_U_12
V1 0.0247(9) 0.0271(9) 0.0341(14) -0.0019(9) 0.0146(9) -0.0015(8)
V2 0.0252(9) 0.0262(9) 0.0368(14) -0.0006(9) 0.0140(9) -0.0007(8)
V3 0.0242(9) 0.0303(9) 0.0349(14) 0.0001(9) 0.0114(9) -0.0009(8)
O1 0.013(3) 0.029(4) 0.041(5) -0.002(3) 0.021(3) -0.002(3)
O2 0.0281(19) 0.0326(18) 0.044(3) -0.0021(18) 0.0144(18) 0.0044(16)
O9 0.0277(19) 0.0333(18) 0.044(3) -0.0025(18) 0.0145(18) 0.0052(16)
O3 0.0289(18) 0.0344(18) 0.037(2) -0.0021(16) 0.0130(17) -0.0009(14)
O5 0.020(3) 0.030(3) 0.033(4) -0.001(3) 0.021(3) -0.007(2)
O6 0.036(2) 0.0345(19) 0.037(3) -0.0044(17) 0.0141(19) -0.0051(16)
O7 0.030(3) 0.033(3) 0.044(4) -0.007(3) 0.016(3) 0.000(2)
O8 0.0297(17) 0.0351(17) 0.038(2) -0.0017(15) 0.0127(16) -0.0014(13)
O10 0.0281(19) 0.035(2) 0.038(3) 0.0020(19) 0.018(2) -0.0008(18)
O11 0.029(2) 0.037(2) 0.038(3) 0.0014(19) 0.018(2) -0.0013(17)
O12 0.029(2) 0.031(2) 0.031(3) 0.0012(19) 0.013(2) 0.0002(17)
C1 0.020(3) 0.030(3) 0.033(4) -0.001(3) 0.021(3) -0.007(2)
C2 0.0367(19) 0.0347(18) 0.038(2) -0.0040(16) 0.0139(18) -0.0050(15)
C3 0.0385(17) 0.0347(17) 0.038(2) -0.0038(15) 0.0134(17) -0.0054(14)
C4 0.0393(18) 0.0347(17) 0.039(2) -0.0034(16) 0.0142(17) -0.0052(15)
C5 0.0404(18) 0.0348(17) 0.039(2) -0.0030(16) 0.0145(18) -0.0052(15)
C6 0.040(2) 0.0349(19) 0.039(2) -0.0033(17) 0.015(2) -0.0052(17)
C7 0.0402(18) 0.0353(18) 0.039(2) -0.0039(16) 0.0122(17) -0.0059(15)
C8 0.043(2) 0.037(2) 0.038(3) -0.005(2) 0.014(2) -0.0061(19)
C9 0.042(2) 0.036(2) 0.041(3) -0.004(2) 0.010(2) -0.0062(19)
C10 0.042(2) 0.036(2) 0.040(3) -0.004(2) 0.011(2) -0.0064(19)
C11 0.0421(19) 0.0353(18) 0.040(2) -0.0024(17) 0.0148(19) -0.0056(16)
C12 0.045(2) 0.036(2) 0.042(3) -0.0015(19) 0.014(2) -0.004(2)
C13 0.045(2) 0.036(2) 0.040(2) -0.0015(19) 0.015(2) -0.008(2)
C14 0.043(2) 0.035(2) 0.041(3) -0.002(2) 0.015(2) -0.0069(19)
C15 0.0301(16) 0.0354(16) 0.038(2) -0.0017(14) 0.0124(15) -0.0007(13)
C16 0.0303(16) 0.0358(16) 0.038(2) -0.0015(14) 0.0125(15) -0.0009(12)
C17 0.0317(16) 0.0373(16) 0.038(2) -0.0010(14) 0.0124(15) -0.0005(12)
C18 0.0321(16) 0.0373(16) 0.038(2) -0.0006(14) 0.0121(16) 0.0000(13)
C19 0.0327(16) 0.0372(16) 0.039(2) -0.0007(14) 0.0120(15) 0.0007(13)
C20 0.0313(16) 0.0362(16) 0.038(2) -0.0013(15) 0.0121(16) 0.0002(13)
C21 0.0327(17) 0.0390(17) 0.038(2) -0.0014(15) 0.0126(16) -0.0005(14)
C22 0.0330(19) 0.039(2) 0.039(3) -0.001(2) 0.0136(19) -0.0014(18)
C23 0.033(2) 0.040(2) 0.039(3) -0.0034(17) 0.013(2) -0.0024(19)
C24 0.036(2) 0.043(2) 0.039(2) -0.001(2) 0.012(2) 0.001(2)
C25 0.0342(17) 0.0381(17) 0.040(2) -0.0004(15) 0.0122(17) 0.0019(13)
C26 0.037(2) 0.039(2) 0.040(3) -0.0009(18) 0.013(2) 0.003(2)
C27 0.037(2) 0.039(2) 0.041(3) 0.001(2) 0.012(2) 0.0024(19)
C28 0.0341(18) 0.039(2) 0.042(3) 0.000(2) 0.012(2) 0.0029(16)
C29 0.0288(18) 0.0333(17) 0.044(3) -0.0025(17) 0.0143(17) 0.0047(15)
C30 0.0308(18) 0.0336(17) 0.045(3) -0.0032(17) 0.0141(17) 0.0049(15)
C31 0.0313(19) 0.0341(18) 0.045(3) -0.0039(18) 0.0141(18) 0.0053(16)
C32 0.0325(19) 0.0345(18) 0.046(3) -0.0041(18) 0.0139(18) 0.0055(16)
C33 0.033(2) 0.0342(18) 0.046(3) -0.0036(19) 0.0137(19) 0.0052(16)
C34 0.0333(19) 0.0339(17) 0.046(3) -0.0032(19) 0.0138(19) 0.0046(16)
C35 0.0323(19) 0.0337(17) 0.045(3) -0.0031(18) 0.0141(18) 0.0043(15)
C36 0.029(2) 0.031(2) 0.031(3) 0.0010(18) 0.0132(19) -0.0001(16)
C37 0.030(2) 0.031(2) 0.031(3) 0.0012(18) 0.0133(19) 0.0002(16)
C38 0.030(2) 0.032(2) 0.032(3) 0.0013(18) 0.0134(19) 0.0007(16)
C39 0.031(2) 0.032(2) 0.032(3) 0.0014(18) 0.013(2) 0.0009(17)
C40 0.031(2) 0.032(2) 0.032(3) 0.0015(19) 0.014(2) 0.0006(17)
C41 0.031(2) 0.032(2) 0.032(3) 0.0014(19) 0.0138(19) 0.0004(17)
C42 0.030(2) 0.031(2) 0.032(3) 0.0012(18) 0.0136(19) 0.0003(16)
C43 0.0285(19) 0.036(2) 0.038(3) 0.0018(18) 0.018(2) -0.0013(17)
C44 0.0289(19) 0.037(2) 0.039(3) 0.0018(18) 0.019(2) -0.0018(17)
C45 0.0293(19) 0.037(2) 0.038(3) 0.0015(18) 0.018(2) -0.0016(17)
C46 0.030(2) 0.037(3) 0.040(3) 0.001(2) 0.018(2) -0.002(2)
C47 0.030(2) 0.041(3) 0.039(3) 0.000(2) 0.019(2) -0.003(2)
C48 0.030(3) 0.034(3) 0.044(4) -0.007(3) 0.015(3) 0.001(2)
C49 0.031(3) 0.036(3) 0.046(4) -0.008(3) 0.016(3) 0.002(3)

loop_
_atom_type_symbol
_atom_type_description
_atom_type_scat_dispersion_real
_atom_type_scat_dispersion_imag
_atom_type_scat_source
C C 0.0033 0.0016 'International Tables Vol C Tables 4.2.6.8 and 6.1.1.4'
H H 0.0000 0.0000 'International Tables Vol C Tables 4.2.6.8 and 6.1.1.4'
O O 0.0106 0.0060 'International Tables Vol C Tables 4.2.6.8 and 6.1.1.4'
V V 0.3005 0.5294 'International Tables Vol C Tables 4.2.6.8 and 6.1.1.4'

loop_
_geom_angle_atom_site_label_1
_geom_angle_atom_site_label_2
_geom_angle_atom_site_label_3
_geom_angle
_geom_angle_site_symmetry_1
_geom_angle_site_symmetry_3
O5 V1 O3 173.5(3) . .
O5 V1 O1 98.7(2) . 3_676
O3 V1 O1 80.1(2) . 3_676
O5 V1 O4 98.3(2) . .
O3 V1 O4 88.2(2) . .
O1 V1 O4 91.6(2) 3_676 .
O5 V1 O2 85.0(2) . .
O3 V1 O2 96.1(2) . .
O1 V1 O2 176.1(2) 3_676 .
O4 V1 O2 89.1(3) . .
O5 V1 O1 77.6(2) . .
O3 V1 O1 95.9(2) . .
O1 V1 O1 83.9(2) 3_676 .
O4 V1 O1 173.3(2) . .
O2 V1 O1 95.7(2) . .
O5 V1 V1 87.30(18) . 3_676
O3 V1 V1 87.49(18) . 3_676
O1 V1 V1 42.70(17) 3_676 3_676
O4 V1 V1 134.12(19) . 3_676
O2 V1 V1 136.8(2) . 3_676
O1 V1 V1 41.22(15) . 3_676
O5 V1 V2 138.38(17) . .
O3 V1 V2 40.61(17) . .
O1 V1 V2 39.73(16) 3_676 .
O4 V1 V2 86.15(18) . .
O2 V1 V2 136.56(19) . .
O1 V1 V2 93.52(16) . .
V1 V1 V2 62.11(7) 3_676 .
O8 V2 O6 87.0(3) . .
O8 V2 O7 88.3(3) . .
O6 V2 O7 94.9(3) . .
O8 V2 O1 122.4(2) . 3_676
O6 V2 O1 148.6(3) . 3_676
O7 V2 O1 76.8(2) . 3_676
O8 V2 O5 154.1(2) . 3_676
O6 V2 O5 79.4(3) . 3_676
O7 V2 O5 114.5(3) . 3_676
O1 V2 O5 76.9(2) 3_676 3_676
O8 V2 O3 80.2(3) . .
O6 V2 O3 121.1(2) . .
O7 V2 O3 141.1(2) . .
O1 V2 O3 78.5(2) 3_676 .
O5 V2 O3 88.1(2) 3_676 .
O8 V2 V1 100.69(19) . .
O6 V2 V1 155.1(2) . .
O7 V2 V1 108.85(19) . .
O1 V2 V1 39.39(15) 3_676 .
O5 V2 V1 83.95(17) 3_676 .
O3 V2 V1 39.42(17) . .
O8 V2 V3 102.66(19) . 3_676
O6 V2 V3 131.21(19) . 3_676
O7 V2 V3 39.09(18) . 3_676
O1 V2 V3 38.78(15) 3_676 3_676
O5 V2 V3 102.85(16) 3_676 3_676
O3 V2 V3 107.68(17) . 3_676
V1 V2 V3 70.53(5) . 3_676
O10 V3 O11 89.8(3) . .
O10 V3 O1 95.0(2) . .
O11 V3 O1 175.0(3) . .
O10 V3 O7 170.1(2) . 3_676
O11 V3 O7 99.7(2) . 3_676
O1 V3 O7 75.4(2) . 3_676
O10 V3 O12 90.3(2) . .
O11 V3 O12 87.0(2) . .
O1 V3 O12 91.6(2) . .
O7 V3 O12 87.7(2) 3_676 .
O10 V3 O9 95.0(3) . .
O11 V3 O9 85.4(2) . .
O1 V3 O9 95.4(2) . .
O7 V3 O9 88.4(2) 3_676 .
O12 V3 O9 170.8(3) . .
O10 V3 V2 132.77(18) . 3_676
O11 V3 V2 135.89(19) . 3_676
O1 V3 V2 39.10(17) . 3_676
O7 V3 V2 37.33(17) 3_676 3_676
O12 V3 V2 82.63(17) . 3_676
O9 V3 V2 99.18(17) . 3_676
V1 O1 V3 127.6(3) 3_676 .
V1 O1 V2 100.9(2) 3_676 3_676
V3 O1 V2 102.1(3) . 3_676
V1 O1 V1 96.1(2) 3_676 .
V3 O1 V1 123.9(3) . .
V2 O1 V1 101.5(2) 3_676 .
C29 O2 V1 130.6(6) . .
C29 O9 V3 128.8(6) . .
C15 O3 V1 123.1(5) . .
C15 O3 V2 111.6(6) . .
V1 O3 V2 100.0(3) . .
C36 O4 V1 136.9(6) 3_676 .
C1 O5 V1 132.0(6) . .
C1 O5 V2 113.5(5) . 3_676
V1 O5 V2 104.0(2) . 3_676
C2 O6 V2 117.2(6) . .
C48 O7 V2 122.5(5) . .
C48 O7 V3 126.2(5) . 3_676
V2 O7 V3 103.6(3) . 3_676
C16 O8 V2 118.9(6) . .
C43 O10 V3 128.8(7) . .
C45 O11 V3 126.5(6) . .
C36 O12 V3 135.0(7) . .
C2 C1 C6 122.9(9) 3_676 3_676
C2 C1 O5 113.6(9) 3_676 .
C6 C1 O5 123.5(9) 3_676 .
C1 C2 O6 115.5(8) 3_676 .
C1 C2 C3 122.3(10) 3_676 .
O6 C2 C3 122.2(9) . .
C2 C3 C4 113.1(9) . .
C2 C3 C7 122.3(9) . .
C4 C3 C7 124.6(9) . .
C5 C4 C3 126.2(9) . .
C5 C4 H4 116.9 . .
C3 C4 H4 116.9 . .
C4 C5 C6 117.6(10) . .
C4 C5 C11 121.3(9) . .
C6 C5 C11 121.1(9) . .
C1 C6 C5 117.9(10) 3_676 .
C1 C6 H6 121.1 3_676 .
C5 C6 H6 121.1 . .
C3 C7 C9 111.5(8) . .
C3 C7 C8 109.4(8) . .
C9 C7 C8 110.0(8) . .
C3 C7 C10 111.2(8) . .
C9 C7 C10 107.2(7) . .
C8 C7 C10 107.5(7) . .
C7 C8 H8A 109.5 . .
C7 C8 H8B 109.5 . .
H8A C8 H8B 109.5 . .
C7 C8 H8C 109.5 . .
H8A C8 H8C 109.5 . .
H8B C8 H8C 109.5 . .
C7 C9 H9A 109.5 . .
C7 C9 H9B 109.5 . .
H9A C9 H9B 109.5 . .
C7 C9 H9C 109.5 . .
H9A C9 H9C 109.5 . .
H9B C9 H9C 109.5 . .
C7 C10 H10A 109.5 . .
C7 C10 H10B 109.5 . .
H10A C10 H10B 109.5 . .
C7 C10 H10C 109.5 . .
H10A C10 H10C 109.5 . .
H10B C10 H10C 109.5 . .
C14 C11 C12 111.4(8) . .
C14 C11 C13 109.4(9) . .
C12 C11 C13 106.7(8) . .
C14 C11 C5 110.1(8) . .
C12 C11 C5 107.9(8) . .
C13 C11 C5 111.3(8) . .
C11 C12 H12A 109.5 . .
C11 C12 H12B 109.5 . .
H12A C12 H12B 109.5 . .
C11 C12 H12C 109.5 . .
H12A C12 H12C 109.5 . .
H12B C12 H12C 109.5 . .
C11 C13 H13A 109.5 . .
C11 C13 H13B 109.5 . .
H13A C13 H13B 109.5 . .
C11 C13 H13C 109.5 . .
H13A C13 H13C 109.5 . .
H13B C13 H13C 109.5 . .
C11 C14 H14A 109.5 . .
C11 C14 H14B 109.5 . .
H14A C14 H14B 109.5 . .
C11 C14 H14C 109.5 . .
H14A C14 H14C 109.5 . .
H14B C14 H14C 109.5 . .
C20 C15 O3 125.5(10) . .
C20 C15 C16 119.9(10) . .
O3 C15 C16 114.5(8) . .
O8 C16 C17 124.7(10) . .
O8 C16 C15 112.9(9) . .
C17 C16 C15 122.5(9) . .
C16 C17 C18 114.9(10) . .
C16 C17 C21 122.5(9) . .
C18 C17 C21 122.6(9) . .
C19 C18 C17 123.6(10) . .
C19 C18 H18 118.2 . .
C17 C18 H18 118.2 . .
C20 C19 C18 118.1(9) . .
C20 C19 C25 122.8(10) . .
C18 C19 C25 119.1(9) . .
C15 C20 C19 120.9(10) . .
C15 C20 H20 119.5 . .
C19 C20 H20 119.5 . .
C22 C21 C17 111.7(8) . .
C22 C21 C24 108.8(8) . .
C17 C21 C24 111.7(8) . .
C22 C21 C23 111.7(8) . .
C17 C21 C23 105.9(8) . .
C24 C21 C23 106.9(7) . .
C21 C22 H22A 109.5 . .
C21 C22 H22B 109.5 . .
H22A C22 H22B 109.5 . .
C21 C22 H22C 109.5 . .
H22A C22 H22C 109.5 . .
H22B C22 H22C 109.5 . .
C21 C23 H23A 109.5 . .
C21 C23 H23B 109.5 . .
H23A C23 H23B 109.5 . .
C21 C23 H23C 109.5 . .
H23A C23 H23C 109.5 . .
H23B C23 H23C 109.5 . .
C21 C24 H24A 109.5 . .
C21 C24 H24B 109.5 . .
H24A C24 H24B 109.5 . .
C21 C24 H24C 109.5 . .
H24A C24 H24C 109.5 . .
H24B C24 H24C 109.5 . .
C28 C25 C26 111.0(8) . .
C28 C25 C27 108.4(8) . .
C26 C25 C27 106.9(8) . .
C28 C25 C19 110.5(8) . .
C26 C25 C19 112.0(8) . .
C27 C25 C19 107.8(8) . .
C25 C26 H26A 109.5 . .
C25 C26 H26B 109.5 . .
H26A C26 H26B 109.5 . .
C25 C26 H26C 109.5 . .
H26A C26 H26C 109.5 . .
H26B C26 H26C 109.5 . .
C25 C27 H27A 109.5 . .
C25 C27 H27B 109.5 . .
H27A C27 H27B 109.5 . .
C25 C27 H27C 109.5 . .
H27A C27 H27C 109.5 . .
H27B C27 H27C 109.5 . .
C25 C28 H28A 109.5 . .
C25 C28 H28B 109.5 . .
H28A C28 H28B 109.5 . .
C25 C28 H28C 109.5 . .
H28A C28 H28C 109.5 . .
H28B C28 H28C 109.5 . .
O2 C29 O9 128.1(9) . .
O2 C29 C30 119.7(9) . .
O9 C29 C30 112.2(9) . .
C31 C30 C35 121.9(9) . .
C31 C30 C29 122.1(9) . .
C35 C30 C29 116.0(9) . .
C30 C31 C32 120.2(9) . .
C30 C31 H31 119.9 . .
C32 C31 H31 119.9 . .
C33 C32 C31 117.7(9) . .
C33 C32 H32 121.1 . .
C31 C32 H32 121.1 . .
C34 C33 C32 122.4(9) . .
C34 C33 H33 118.8 . .
C32 C33 H33 118.8 . .
C33 C34 C35 121.7(9) . .
C33 C34 H34 119.2 . .
C35 C34 H34 119.2 . .
C34 C35 C30 116.1(9) . .
C34 C35 H35 122.0 . .
C30 C35 H35 122.0 . .
O12 C36 O4 125.4(9) . 3_676
O12 C36 C37 117.8(9) . .
O4 C36 C37 116.8(8) 3_676 .
C38 C37 C42 119.8(9) . .
C38 C37 C36 119.6(10) . .
C42 C37 C36 120.6(9) . .
C37 C38 C39 118.1(10) . .
C37 C38 H38 120.9 . .
C39 C38 H38 120.9 . .
C40 C39 C38 122.0(9) . .
C40 C39 H39 119.0 . .
C38 C39 H39 119.0 . .
C39 C40 C41 119.6(9) . .
C39 C40 H40 120.2 . .
C41 C40 H40 120.2 . .
C40 C41 C42 120.1(10) . .
C40 C41 H41 119.9 . .
C42 C41 H41 119.9 . .
C41 C42 C37 120.3(9) . .
C41 C42 H42 119.9 . .
C37 C42 H42 119.9 . .
O10 C43 C44 123.2(9) . .
O10 C43 C46 116.6(9) . .
C44 C43 C46 120.1(8) . .
C45 C44 C43 124.6(9) . .
C45 C44 H44 117.7 . .
C43 C44 H44 117.7 . .
O11 C45 C44 124.6(9) . .
O11 C45 C47 116.1(8) . .
C44 C45 C47 119.3(8) . .
C43 C46 H46A 109.5 . .
C43 C46 H46B 109.5 . .
H46A C46 H46B 109.5 . .
C43 C46 H46C 109.5 . .
H46A C46 H46C 109.5 . .
H46B C46 H46C 109.5 . .
C45 C47 H47A 109.5 . .
C45 C47 H47B 109.5 . .
H47A C47 H47B 109.5 . .
C45 C47 H47C 109.5 . .
H47A C47 H47C 109.5 . .
H47B C47 H47C 109.5 . .
O7 C48 C49 109.0(8) . .
O7 C48 H48A 109.9 . .
C49 C48 H48A 109.9 . .
O7 C48 H48B 109.9 . .
C49 C48 H48B 109.9 . .
H48A C48 H48B 108.3 . .
C48 C49 H49A 109.5 . .
C48 C49 H49B 109.5 . .
H49A C49 H49B 109.5 . .
C48 C49 H49C 109.5 . .
H49A C49 H49C 109.5 . .
H49B C49 H49C 109.5 . .

loop_
_geom_bond_atom_site_label_1
_geom_bond_atom_site_label_2
_geom_bond_distance
_geom_bond_site_symmetry_2
V1 O5 1.960(6) .
V1 O3 1.991(6) .
V1 O1 1.995(5) 3_676
V1 O4 2.000(6) .
V1 O2 2.006(6) .
V1 O1 2.054(6) .
V1 V1 3.011(3) 3_676
V1 V2 3.088(2) .
V2 O8 1.863(6) .
V2 O6 1.891(6) .
V2 O7 1.944(6) .
V2 O1 2.010(6) 3_676
V2 O5 2.035(6) 3_676
V2 O3 2.041(6) .
V2 V3 3.116(2) 3_676
V3 O10 1.937(6) .
V3 O11 1.980(6) .
V3 O1 1.996(5) .
V3 O7 2.021(6) 3_676
V3 O12 2.024(6) .
V3 O9 2.026(6) .
V3 V2 3.116(2) 3_676
O1 V1 1.995(5) 3_676
O1 V2 2.010(6) 3_676
O2 C29 1.219(10) .
O9 C29 1.314(11) .
O3 C15 1.378(10) .
O4 C36 1.278(10) 3_676
O5 C1 1.385(9) .
O5 V2 2.035(6) 3_676
O6 C2 1.391(11) .
O7 C48 1.449(10) .
O7 V3 2.021(6) 3_676
O8 C16 1.366(10) .
O10 C43 1.267(10) .
O11 C45 1.283(10) .
O12 C36 1.251(10) .
C1 C2 1.357(13) 3_676
C1 C6 1.374(12) 3_676
C2 C1 1.357(13) 3_676
C2 C3 1.409(12) .
C3 C4 1.410(12) .
C3 C7 1.514(13) .
C4 C5 1.366(13) .
C4 H4 0.9500 .
C5 C6 1.417(12) .
C5 C11 1.577(13) .
C6 C1 1.374(12) 3_676
C6 H6 0.9500 .
C7 C9 1.521(11) .
C7 C8 1.536(12) .
C7 C10 1.548(11) .
C8 H8A 0.9800 .
C8 H8B 0.9800 .
C8 H8C 0.9800 .
C9 H9A 0.9800 .
C9 H9B 0.9800 .
C9 H9C 0.9800 .
C10 H10A 0.9800 .
C10 H10B 0.9800 .
C10 H10C 0.9800 .
C11 C14 1.474(11) .
C11 C12 1.530(12) .
C11 C13 1.531(12) .
C12 H12A 0.9800 .
C12 H12B 0.9800 .
C12 H12C 0.9800 .
C13 H13A 0.9800 .
C13 H13B 0.9800 .
C13 H13C 0.9800 .
C14 H14A 0.9800 .
C14 H14B 0.9800 .
C14 H14C 0.9800 .
C15 C20 1.361(12) .
C15 C16 1.415(13) .
C16 C17 1.390(13) .
C17 C18 1.417(12) .
C17 C21 1.528(13) .
C18 C19 1.401(13) .
C18 H18 0.9500 .
C19 C20 1.387(12) .
C19 C25 1.546(12) .
C20 H20 0.9500 .
C21 C22 1.473(11) .
C21 C24 1.545(12) .
C21 C23 1.559(11) .
C22 H22A 0.9800 .
C22 H22B 0.9800 .
C22 H22C 0.9800 .
C23 H23A 0.9800 .
C23 H23B 0.9800 .
C23 H23C 0.9800 .
C24 H24A 0.9800 .
C24 H24B 0.9800 .
C24 H24C 0.9800 .
C25 C28 1.478(11) .
C25 C26 1.516(12) .
C25 C27 1.541(12) .
C26 H26A 0.9800 .
C26 H26B 0.9800 .
C26 H26C 0.9800 .
C27 H27A 0.9800 .
C27 H27B 0.9800 .
C27 H27C 0.9800 .
C28 H28A 0.9800 .
C28 H28B 0.9800 .
C28 H28C 0.9800 .
C29 C30 1.542(12) .
C30 C31 1.354(12) .
C30 C35 1.415(12) .
C31 C32 1.394(11) .
C31 H31 0.9500 .
C32 C33 1.388(12) .
C32 H32 0.9500 .
C33 C34 1.320(11) .
C33 H33 0.9500 .
C34 C35 1.403(11) .
C34 H34 0.9500 .
C35 H35 0.9500 .
C36 O4 1.278(10) 3_676
C36 C37 1.502(13) .
C37 C38 1.385(11) .
C37 C42 1.397(12) .
C38 C39 1.394(12) .
C38 H38 0.9500 .
C39 C40 1.363(11) .
C39 H39 0.9500 .
C40 C41 1.371(11) .
C40 H40 0.9500 .
C41 C42 1.379(12) .
C41 H41 0.9500 .
C42 H42 0.9500 .
C43 C44 1.405(12) .
C43 C46 1.483(12) .
C44 C45 1.399(12) .
C44 H44 0.9500 .
C45 C47 1.504(12) .
C46 H46A 0.9800 .
C46 H46B 0.9800 .
C46 H46C 0.9800 .
C47 H47A 0.9800 .
C47 H47B 0.9800 .
C47 H47C 0.9800 .
C48 C49 1.524(11) .
C48 H48A 0.9900 .
C48 H48B 0.9900 .
C49 H49A 0.9800 .
C49 H49B 0.9800 .
C49 H49C 0.9800 .

loop_
_geom_torsion_atom_site_label_1
_geom_torsion_atom_site_label_2
_geom_torsion_atom_site_label_3
_geom_torsion_atom_site_label_4
_geom_torsion
_geom_torsion_site_symmetry_1
_geom_torsion_site_symmetry_4
O5 V1 V2 O8 -130.0(3) . .
O3 V1 V2 O8 59.8(3) . .
O1 V1 V2 O8 -129.0(3) 3_676 .
O4 V1 V2 O8 -31.8(2) . .
O2 V1 V2 O8 52.7(4) . .
O1 V1 V2 O8 154.9(2) . .
V1 V1 V2 O8 -177.4(2) 3_676 .
O5 V1 V2 O6 123.9(5) . .
O3 V1 V2 O6 -46.4(5) . .
O1 V1 V2 O6 124.8(5) 3_676 .
O4 V1 V2 O6 -138.0(5) . .
O2 V1 V2 O6 -53.5(6) . .
O1 V1 V2 O6 48.7(5) . .
V1 V1 V2 O6 76.4(5) 3_676 .
O5 V1 V2 O7 -38.1(3) . .
O3 V1 V2 O7 151.7(4) . .
O1 V1 V2 O7 -37.2(3) 3_676 .
O4 V1 V2 O7 60.0(3) . .
O2 V1 V2 O7 144.6(4) . .
O1 V1 V2 O7 -113.3(3) . .
V1 V1 V2 O7 -85.6(2) 3_676 .
O5 V1 V2 O1 -0.9(4) . 3_676
O3 V1 V2 O1 -171.1(4) . 3_676
O4 V1 V2 O1 97.2(3) . 3_676
O2 V1 V2 O1 -178.3(4) . 3_676
O1 V1 V2 O1 -76.1(3) . 3_676
V1 V1 V2 O1 -48.4(3) 3_676 3_676
O5 V1 V2 O5 75.8(3) . 3_676
O3 V1 V2 O5 -94.5(3) . 3_676
O1 V1 V2 O5 76.7(3) 3_676 3_676
O4 V1 V2 O5 173.9(2) . 3_676
O2 V1 V2 O5 -101.6(3) . 3_676
O1 V1 V2 O5 0.6(2) . 3_676
V1 V1 V2 O5 28.30(16) 3_676 3_676
O5 V1 V2 O3 170.2(4) . .
O1 V1 V2 O3 171.1(4) 3_676 .
O4 V1 V2 O3 -91.7(3) . .
O2 V1 V2 O3 -7.1(4) . .
O1 V1 V2 O3 95.0(3) . .
V1 V1 V2 O3 122.8(3) 3_676 .
O5 V1 V2 V3 -30.2(3) . 3_676
O3 V1 V2 V3 159.6(3) . 3_676
O1 V1 V2 V3 -29.3(3) 3_676 3_676
O4 V1 V2 V3 67.94(16) . 3_676
O2 V1 V2 V3 152.5(3) . 3_676
O1 V1 V2 V3 -105.37(15) . 3_676
V1 V1 V2 V3 -77.64(6) 3_676 3_676
O10 V3 O1 V1 -52.4(4) . 3_676
O11 V3 O1 V1 113(3) . 3_676
O7 V3 O1 V1 125.2(4) 3_676 3_676
O12 V3 O1 V1 38.0(4) . 3_676
O9 V3 O1 V1 -147.9(4) . 3_676
V2 V3 O1 V1 114.2(5) 3_676 3_676
O10 V3 O1 V2 -166.6(3) . 3_676
O11 V3 O1 V2 -2(3) . 3_676
O7 V3 O1 V2 11.0(2) 3_676 3_676
O12 V3 O1 V2 -76.2(3) . 3_676
O9 V3 O1 V2 97.9(3) . 3_676
O10 V3 O1 V1 80.4(3) . .
O11 V3 O1 V1 -115(3) . .
O7 V3 O1 V1 -102.0(3) 3_676 .
O12 V3 O1 V1 170.8(3) . .
O9 V3 O1 V1 -15.1(4) . .
V2 V3 O1 V1 -113.0(4) 3_676 .
O5 V1 O1 V1 -100.3(2) . 3_676
O3 V1 O1 V1 79.3(2) . 3_676
O1 V1 O1 V1 0.0 3_676 3_676
O4 V1 O1 V1 -48(2) . 3_676
O2 V1 O1 V1 176.1(2) . 3_676
V2 V1 O1 V1 38.61(18) . 3_676
O5 V1 O1 V3 115.4(3) . .
O3 V1 O1 V3 -65.0(3) . .
O1 V1 O1 V3 -144.3(4) 3_676 .
O4 V1 O1 V3 167.3(19) . .
O2 V1 O1 V3 31.8(4) . .
V1 V1 O1 V3 -144.3(4) 3_676 .
V2 V1 O1 V3 -105.7(3) . .
O5 V1 O1 V2 2.2(2) . 3_676
O3 V1 O1 V2 -178.3(2) . 3_676
O1 V1 O1 V2 102.4(3) 3_676 3_676
O4 V1 O1 V2 54(2) . 3_676
O2 V1 O1 V2 -81.4(2) . 3_676
V1 V1 O1 V2 102.4(3) 3_676 3_676
V2 V1 O1 V2 141.05(17) . 3_676
O5 V1 O2 C29 -100.3(9) . .
O3 V1 O2 C29 73.3(9) . .
O1 V1 O2 C29 61(5) 3_676 .
O4 V1 O2 C29 161.4(9) . .
O1 V1 O2 C29 -23.3(9) . .
V1 V1 O2 C29 -19.6(10) 3_676 .
V2 V1 O2 C29 78.0(9) . .
O10 V3 O9 C29 -122.1(8) . .
O11 V3 O9 C29 148.5(9) . .
O1 V3 O9 C29 -26.6(9) . .
O7 V3 O9 C29 48.5(9) 3_676 .
O12 V3 O9 C29 113.4(16) . .
V2 V3 O9 C29 12.7(9) 3_676 .
O5 V1 O3 C15 151(2) . .
O1 V1 O3 C15 -129.8(7) 3_676 .
O4 V1 O3 C15 -37.8(7) . .
O2 V1 O3 C15 51.1(7) . .
O1 V1 O3 C15 147.5(7) . .
V1 V1 O3 C15 -172.1(7) 3_676 .
V2 V1 O3 C15 -124.0(8) . .
O5 V1 O3 V2 -85(2) . .
O1 V1 O3 V2 -5.7(3) 3_676 .
O4 V1 O3 V2 86.2(3) . .
O2 V1 O3 V2 175.1(3) . .
O1 V1 O3 V2 -88.5(3) . .
V1 V1 O3 V2 -48.1(2) 3_676 .
O8 V2 O3 C15 11.2(5) . .
O6 V2 O3 C15 -69.1(6) . .
O7 V2 O3 C15 86.0(7) . .
O1 V2 O3 C15 137.4(5) 3_676 .
O5 V2 O3 C15 -145.6(5) 3_676 .
V1 V2 O3 C15 131.7(6) . .
V3 V2 O3 C15 111.5(5) 3_676 .
O8 V2 O3 V1 -120.4(3) . .
O6 V2 O3 V1 159.2(3) . .
O7 V2 O3 V1 -45.7(5) . .
O1 V2 O3 V1 5.7(3) 3_676 .
O5 V2 O3 V1 82.7(3) 3_676 .
V3 V2 O3 V1 -20.2(3) 3_676 .
O5 V1 O4 C36 98.5(8) . 3_676
O3 V1 O4 C36 -80.5(8) . 3_676
O1 V1 O4 C36 -0.5(8) 3_676 3_676
O2 V1 O4 C36 -176.7(8) . 3_676
O1 V1 O4 C36 48(2) . 3_676
V1 V1 O4 C36 4.2(9) 3_676 3_676
V2 V1 O4 C36 -39.9(8) . 3_676
O3 V1 O5 C1 -147(2) . .
O1 V1 O5 C1 135.1(7) 3_676 .
O4 V1 O5 C1 42.2(7) . .
O2 V1 O5 C1 -46.2(7) . .
O1 V1 O5 C1 -143.2(7) . .
V1 V1 O5 C1 176.4(7) 3_676 .
V2 V1 O5 C1 135.7(6) . .
O3 V1 O5 V2 -6(2) . 3_676
O1 V1 O5 V2 -83.9(3) 3_676 3_676
O4 V1 O5 V2 -176.8(2) . 3_676
O2 V1 O5 V2 94.8(3) . 3_676
O1 V1 O5 V2 -2.2(2) . 3_676
V1 V1 O5 V2 -42.6(2) 3_676 3_676
V2 V1 O5 V2 -83.3(3) . 3_676
O8 V2 O6 C2 -165.3(6) . .
O7 V2 O6 C2 106.7(6) . .
O1 V2 O6 C2 34.2(9) 3_676 .
O5 V2 O6 C2 -7.4(6) 3_676 .
O3 V2 O6 C2 -88.7(7) . .
V1 V2 O6 C2 -56.2(9) . .
V3 V2 O6 C2 90.5(6) 3_676 .
O8 V2 O7 C48 -38.2(6) . .
O6 V2 O7 C48 48.6(6) . .
O1 V2 O7 C48 -162.1(6) 3_676 .
O5 V2 O7 C48 129.2(6) 3_676 .
O3 V2 O7 C48 -110.3(7) . .
V1 V2 O7 C48 -138.9(6) . .
V3 V2 O7 C48 -150.8(8) 3_676 .
O8 V2 O7 V3 112.6(3) . 3_676
O6 V2 O7 V3 -160.6(3) . 3_676
O1 V2 O7 V3 -11.3(3) 3_676 3_676
O5 V2 O7 V3 -80.0(3) 3_676 3_676
O3 V2 O7 V3 40.5(6) . 3_676
V1 V2 O7 V3 11.9(3) . 3_676
O6 V2 O8 C16 109.6(6) . .
O7 V2 O8 C16 -155.4(6) . .
O1 V2 O8 C16 -82.3(6) 3_676 .
O5 V2 O8 C16 51.7(9) 3_676 .
O3 V2 O8 C16 -12.7(6) . .
V1 V2 O8 C16 -46.6(6) . .
V3 V2 O8 C16 -118.8(5) 3_676 .
O11 V3 O10 C43 -17.4(7) . .
O1 V3 O10 C43 161.3(7) . .
O7 V3 O10 C43 147.9(14) 3_676 .
O12 V3 O10 C43 69.7(7) . .
O9 V3 O10 C43 -102.8(7) . .
V2 V3 O10 C43 149.9(6) 3_676 .
O10 V3 O11 C45 11.3(7) . .
O1 V3 O11 C45 -154(3) . .
O7 V3 O11 C45 -166.1(7) 3_676 .
O12 V3 O11 C45 -79.0(7) . .
O9 V3 O11 C45 106.3(7) . .
V2 V3 O11 C45 -155.2(6) 3_676 .
O10 V3 O12 C36 77.3(8) . .
O11 V3 O12 C36 167.1(8) . .
O1 V3 O12 C36 -17.7(8) . .
O7 V3 O12 C36 -93.0(8) 3_676 .
O9 V3 O12 C36 -157.8(14) . .
V2 V3 O12 C36 -55.8(8) 3_676 .
V1 O5 C1 C2 144.9(7) . 3_676
V2 O5 C1 C2 6.6(9) 3_676 3_676
V1 O5 C1 C6 -35.2(12) . 3_676
V2 O5 C1 C6 -173.5(7) 3_676 3_676
V2 O6 C2 C1 6.0(11) . 3_676
V2 O6 C2 C3 -174.9(7) . .
C1 C2 C3 C4 -0.1(13) 3_676 .
O6 C2 C3 C4 -179.1(8) . .
C1 C2 C3 C7 178.6(9) 3_676 .
O6 C2 C3 C7 -0.4(14) . .
C2 C3 C4 C5 -1.6(15) . .
C7 C3 C4 C5 179.7(9) . .
C3 C4 C5 C6 1.7(15) . .
C3 C4 C5 C11 -179.0(9) . .
C4 C5 C6 C1 -0.1(13) . 3_676
C11 C5 C6 C1 -179.4(9) . 3_676
C2 C3 C7 C9 -58.1(12) . .
C4 C3 C7 C9 120.4(10) . .
C2 C3 C7 C8 63.7(11) . .
C4 C3 C7 C8 -117.8(10) . .
C2 C3 C7 C10 -177.7(8) . .
C4 C3 C7 C10 0.8(13) . .
C4 C5 C11 C14 -55.7(12) . .
C6 C5 C11 C14 123.6(9) . .
C4 C5 C11 C12 66.1(11) . .
C6 C5 C11 C12 -114.6(10) . .
C4 C5 C11 C13 -177.1(9) . .
C6 C5 C11 C13 2.2(12) . .
V1 O3 C15 C20 -67.0(11) . .
V2 O3 C15 C20 174.3(7) . .
V1 O3 C15 C16 110.3(8) . .
V2 O3 C15 C16 -8.4(9) . .
V2 O8 C16 C17 -169.1(7) . .
V2 O8 C16 C15 11.6(10) . .
C20 C15 C16 O8 176.4(8) . .
O3 C15 C16 O8 -1.1(11) . .
C20 C15 C16 C17 -3.0(14) . .
O3 C15 C16 C17 179.6(8) . .
O8 C16 C17 C18 -178.4(8) . .
C15 C16 C17 C18 0.8(13) . .
O8 C16 C17 C21 3.2(14) . .
C15 C16 C17 C21 -177.6(8) . .
C16 C17 C18 C19 2.6(14) . .
C21 C17 C18 C19 -179.0(9) . .
C17 C18 C19 C20 -3.9(14) . .
C17 C18 C19 C25 179.5(8) . .
O3 C15 C20 C19 178.8(8) . .
C16 C15 C20 C19 1.7(14) . .
C18 C19 C20 C15 1.6(14) . .
C25 C19 C20 C15 178.1(8) . .
C16 C17 C21 C22 -55.2(12) . .
C18 C17 C21 C22 126.5(9) . .
C16 C17 C21 C24 -177.4(8) . .
C18 C17 C21 C24 4.3(12) . .
C16 C17 C21 C23 66.6(11) . .
C18 C17 C21 C23 -111.6(9) . .
C20 C19 C25 C28 -109.6(10) . .
C18 C19 C25 C28 66.8(11) . .
C20 C19 C25 C26 14.7(13) . .
C18 C19 C25 C26 -168.9(8) . .
C20 C19 C25 C27 132.1(9) . .
C18 C19 C25 C27 -51.5(11) . .
V1 O2 C29 O9 -13.1(16) . .
V1 O2 C29 C30 167.4(6) . .
V3 O9 C29 O2 46.4(15) . .
V3 O9 C29 C30 -134.0(7) . .
O2 C29 C30 C31 172.1(9) . .
O9 C29 C30 C31 -7.5(15) . .
O2 C29 C30 C35 -10.6(15) . .
O9 C29 C30 C35 169.7(9) . .
C35 C30 C31 C32 0.8(16) . .
C29 C30 C31 C32 177.8(9) . .
C30 C31 C32 C33 -1.5(16) . .
C31 C32 C33 C34 1.0(16) . .
C32 C33 C34 C35 0.3(17) . .
C33 C34 C35 C30 -1.1(16) . .
C31 C30 C35 C34 0.5(16) . .
C29 C30 C35 C34 -176.7(9) . .
V3 O12 C36 O4 -7.5(14) . 3_676
V3 O12 C36 C37 174.2(5) . .
O12 C36 C37 C38 -167.9(8) . .
O4 C36 C37 C38 13.7(12) 3_676 .
O12 C36 C37 C42 11.9(12) . .
O4 C36 C37 C42 -166.5(8) 3_676 .
C42 C37 C38 C39 -1.5(13) . .
C36 C37 C38 C39 178.3(8) . .
C37 C38 C39 C40 0.7(13) . .
C38 C39 C40 C41 0.1(13) . .
C39 C40 C41 C42 -0.2(13) . .
C40 C41 C42 C37 -0.6(13) . .
C38 C37 C42 C41 1.5(13) . .
C36 C37 C42 C41 -178.3(8) . .
V3 O10 C43 C44 14.4(13) . .
V3 O10 C43 C46 -166.4(6) . .
O10 C43 C44 C45 0.4(15) . .
C46 C43 C44 C45 -178.7(9) . .
V3 O11 C45 C44 -2.8(13) . .
V3 O11 C45 C47 176.6(6) . .
C43 C44 C45 O11 -6.3(15) . .
C43 C44 C45 C47 174.4(9) . .
V2 O7 C48 C49 -134.6(6) . .
V3 O7 C48 C49 81.3(8) 3_676 .
